data_4350437
loop_
_publ_author_name
'Wu, Chuan-De'
'Zhang, Lin'
'Lin, Wenbin'

_publ_section_title
;
 1D and 2D homochiral metal-organic frameworks built from a new chiral
 elongated binaphthalene-derived bipyridine.
;
_journal_issue 18
_journal_name_full 'Inorganic chemistry'
_journal_page_first 7278
_journal_page_last 7285
_journal_paper_doi 10.1021/ic060891x
_journal_volume 45
_journal_year 2006
_chemical_formula_sum 'C87 H93 Cl6 N5 Ni O10'
_chemical_formula_weight 1640.07
_space_group_IT_number 5
_space_group_name_Hall 'C 2y'
_space_group_name_H-M_alt 'C 1 2 1'
_symmetry_cell_setting monoclinic
_symmetry_space_group_name_H-M 'C 1 2 1'
_atom_sites_solution_hydrogens geom
_atom_sites_solution_primary direct
_atom_sites_solution_secondary difmap
_audit_creation_method SHELXL-97
_cell_angle_alpha 90.00
_cell_angle_beta 99.655(4)
_cell_angle_gamma 90.00
_cell_formula_units_Z 4
_cell_length_a 27.1399(9)
_cell_length_b 31.3132(8)
_cell_length_c 10.8308(8)
_cell_measurement_temperature 173(2)
_cell_measurement_theta_max 23.26
_cell_measurement_theta_min 1.91
_cell_volume 9074.0(8)
_computing_cell_refinement 'Siemens SMART & SAINT'
_computing_data_collection 'Siemens SMART'
_computing_data_reduction 'Siemens XPREP'
_computing_structure_refinement 'Siemens SHELXTL'
_computing_structure_solution 'Siemens SHELXTL'
_diffrn_ambient_temperature 173(2)
_diffrn_measured_fraction_theta_full 0.978
_diffrn_measured_fraction_theta_max 0.978
_diffrn_radiation_monochromator graphite
_diffrn_radiation_source 'fine-focus sealed tube'
_diffrn_radiation_type MoK\a
_diffrn_radiation_wavelength 0.71073
_diffrn_reflns_av_R_equivalents 0.0677
_diffrn_reflns_av_sigmaI/netI 0.1193
_diffrn_reflns_limit_h_max 30
_diffrn_reflns_limit_h_min -29
_diffrn_reflns_limit_k_max 34
_diffrn_reflns_limit_k_min -34
_diffrn_reflns_limit_l_max 11
_diffrn_reflns_limit_l_min -11
_diffrn_reflns_number 36748
_diffrn_reflns_theta_full 23.26
_diffrn_reflns_theta_max 23.26
_diffrn_reflns_theta_min 1.91
_diffrn_standards_decay_% none
_diffrn_standards_interval_count none
_diffrn_standards_interval_time none
_diffrn_standards_number none
_exptl_absorpt_coefficient_mu 0.446
_exptl_absorpt_correction_T_max 1.0000
_exptl_absorpt_correction_T_min 0.4611
_exptl_absorpt_correction_type empirical
_exptl_absorpt_process_details 'SADABS (Sheldrick, 1996)'
_exptl_crystal_colour Green
_exptl_crystal_density_diffrn 1.201
_exptl_crystal_density_method 'not measured'
_exptl_crystal_description Bloc
_exptl_crystal_F_000 3440
_exptl_crystal_size_max 0.80
_exptl_crystal_size_mid 0.60
_exptl_crystal_size_min 0.50
_refine_diff_density_max 0.892
_refine_diff_density_min -0.770
_refine_diff_density_rms 0.115
_refine_ls_abs_structure_details 'Flack H D (1983), Acta Cryst. A39, 876-881'
_refine_ls_abs_structure_Flack -0.01(3)
_refine_ls_extinction_method none
_refine_ls_goodness_of_fit_ref 1.033
_refine_ls_hydrogen_treatment mixed
_refine_ls_matrix_type full
_refine_ls_number_parameters 905
_refine_ls_number_reflns 12450
_refine_ls_number_restraints 3
_refine_ls_restrained_S_all 1.033
_refine_ls_R_factor_gt 0.0953
_refine_ls_shift/su_max 0.003
_refine_ls_shift/su_mean 0.000
_refine_ls_structure_factor_coef Fsqd
_refine_ls_weighting_details 'calc w=1/[\s^2^(Fo^2^)+(0.1842P)^2^+0.0000P] where P=(Fo^2^+2Fc^2^)/3'
_refine_ls_weighting_scheme calc
_refine_ls_wR_factor_gt 0.2439
_refine_ls_wR_factor_ref 0.3025
_reflns_number_gt 6719
_reflns_number_total 12450
_reflns_threshold_expression >2sigma(I)
_cod_data_source_file ic060891xsi20060522_093831.cif
_cod_data_source_block Compound_6
_cod_depositor_comments
;
The following automatic conversions were performed:

data item '_symmetry_cell_setting' value 'Monoclinic' was changed to
'monoclinic' in accordance with the
/home/saulius/struct/COD-crude-data/automatic-downloads/DataCite-retrospective/ACS/depositions/lib/dictionaries/cif_core.dic
dictionary named 'cif_core.dic' version 2.4.2 last updated on
2011-04-26.

Automatic conversion script
Id: cif_fix_values 6909 2019-04-08 15:41:33Z antanas 
;
_cod_original_sg_symbol_H-M C2
_cod_database_code 4350437
_refine_ls_r_factor_ref 0.1755

loop_
_symmetry_equiv_pos_as_xyz
'x, y, z'
'-x, y, -z'
'x+1/2, y+1/2, z'
'-x+1/2, y+1/2, -z'

loop_
_atom_site_label
_atom_site_type_symbol
_atom_site_fract_x
_atom_site_fract_y
_atom_site_fract_z
_atom_site_U_iso_or_equiv
_atom_site_adp_type
_atom_site_occupancy
_atom_site_symmetry_multiplicity
_atom_site_calc_flag
_atom_site_refinement_flags
Ni1 Ni 0.5000 0.73253(6) 0.5000 0.0350(6) Uani 1 2 d S
Ni2 Ni 0.5000 0.48903(6) 1.0000 0.0512(7) Uani 1 2 d S
Cl1 Cl 0.56797(13) 0.49130(10) 1.1823(4) 0.0612(10) Uani 1 1 d .
Cl2 Cl 0.78069(18) 0.72017(13) -0.0466(5) 0.0936(14) Uani 1 1 d .
Cl3 Cl 0.77225(18) 0.51139(13) 0.4351(5) 0.0929(15) Uani 1 1 d .
Cl4 Cl 0.43619(10) 0.73033(10) 0.3132(3) 0.0413(7) Uani 1 1 d .
Cl5 Cl 0.66528(19) 0.82077(17) -0.0244(5) 0.1141(17) Uani 1 1 d .
Cl6 Cl 1.00207(16) 0.47086(16) 0.2335(5) 0.1072(16) Uani 1 1 d .
O1 O 0.7161(4) 0.7586(3) 0.5853(11) 0.080(3) Uani 1 1 d .
O2 O 0.7339(4) 0.4892(3) -0.2226(10) 0.071(3) Uani 1 1 d .
O3 O 0.7324(4) 0.4732(3) 0.0885(11) 0.074(3) Uani 1 1 d .
O4 O 0.8478(4) 0.7202(4) 0.5717(13) 0.094(4) Uani 1 1 d .
N1 N 0.9600(3) 0.2801(3) -0.4199(8) 0.031(2) Uiso 1 1 d .
N2 N 0.5399(3) 0.6849(3) 0.4149(8) 0.032(2) Uani 1 1 d .
N3 N 0.5394(4) 0.5347(3) 0.9134(11) 0.050(3) Uani 1 1 d .
N4 N 0.9632(4) 0.9396(3) 0.0850(14) 0.063(4) Uani 1 1 d .
C1 C 0.5596(4) 0.6515(4) 0.4722(11) 0.046(3) Uani 1 1 d .
H1A H 0.5526 0.6457 0.5536 0.055 Uiso 1 1 calc R
C2 C 0.9817(5) 0.3125(4) -0.3562(13) 0.054(4) Uani 1 1 d .
H2A H 1.0171 0.3143 -0.3467 0.064 Uiso 1 1 calc R
C3 C 0.7003(5) 0.5849(5) 0.1127(15) 0.065(4) Uani 1 1 d .
C4 C 0.8816(4) 0.3096(4) -0.3876(11) 0.043(3) Uani 1 1 d .
H4A H 0.8462 0.3073 -0.4034 0.051 Uiso 1 1 calc R
C5 C 0.5491(4) 0.6925(3) 0.2964(13) 0.047(3) Uani 1 1 d .
H5A H 0.5344 0.7168 0.2526 0.056 Uiso 1 1 calc R
C6 C 0.5797(4) 0.6657(4) 0.2369(13) 0.051(3) Uani 1 1 d .
H6A H 0.5849 0.6710 0.1537 0.061 Uiso 1 1 calc R
C7 C 0.8902(5) 0.4075(4) -0.1904(13) 0.058(4) Uani 1 1 d .
H7A H 0.9255 0.4099 -0.1689 0.070 Uiso 1 1 calc R
C8 C 0.7306(5) 0.5152(4) 0.0723(13) 0.054(4) Uani 1 1 d .
C9 C 0.7629(6) 0.5330(5) 0.0012(15) 0.066(4) Uani 1 1 d .
C10 C 0.9094(4) 0.2803(4) -0.4367(12) 0.046(3) Uani 1 1 d .
H10A H 0.8922 0.2582 -0.4865 0.055 Uiso 1 1 calc R
C11 C 0.6972(5) 0.5405(4) 0.1249(14) 0.058(4) Uani 1 1 d .
H11A H 0.6730 0.5280 0.1679 0.069 Uiso 1 1 calc R
C12 C 0.6367(5) 0.6027(4) 0.2547(13) 0.057(4) Uani 1 1 d .
H12A H 0.6405 0.5743 0.2863 0.069 Uiso 1 1 calc R
C13 C 0.7346(5) 0.6055(5) 0.0442(14) 0.059(4) Uani 1 1 d .
C14 C 0.5912(5) 0.6230(3) 0.4210(12) 0.047(3) Uani 1 1 d .
H14A H 0.6046 0.5988 0.4677 0.056 Uiso 1 1 calc R
C15 C 0.9152(5) 0.8761(4) 0.0719(18) 0.070(4) Uani 1 1 d .
H15A H 0.8974 0.8542 0.0224 0.084 Uiso 1 1 calc R
C16 C 0.6630(5) 0.6129(4) 0.1686(15) 0.062(4) Uani 1 1 d .
H16A H 0.6586 0.6412 0.1367 0.075 Uiso 1 1 calc R
C17 C 0.6024(4) 0.6301(3) 0.3069(12) 0.038(3) Uani 1 1 d .
C18 C 0.7979(5) 0.5023(4) -0.0502(14) 0.052(4) Uani 1 1 d .
C19 C 0.9042(5) 0.3436(4) -0.3135(13) 0.052(4) Uani 1 1 d .
C20 C 0.6979(9) 0.4511(6) 0.138(3) 0.138(9) Uani 1 1 d .
H20A H 0.6641 0.4588 0.0933 0.166 Uiso 1 1 calc R
H20B H 0.6999 0.4589 0.2270 0.166 Uiso 1 1 calc R
C21 C 0.6999(4) 0.6425(4) 0.6374(12) 0.040(3) Uani 1 1 d .
C22 C 0.8963(9) 0.7296(9) 0.631(2) 0.148(9) Uani 1 1 d .
H22A H 0.9206 0.7203 0.5777 0.178 Uiso 1 1 calc R
H22B H 0.9000 0.7608 0.6442 0.178 Uiso 1 1 calc R
C23 C 0.9648(5) 0.9393(4) 0.2083(16) 0.065(4) Uani 1 1 d .
H23A H 0.9821 0.9617 0.2564 0.079 Uiso 1 1 calc R
C24 C 0.9424(6) 0.9079(5) 0.2696(19) 0.088(5) Uani 1 1 d .
H24A H 0.9441 0.9092 0.3578 0.106 Uiso 1 1 calc R
C25 C 0.9181(7) 0.8755(5) 0.203(2) 0.094(6) Uani 1 1 d .
C26 C 0.9380(5) 0.9082(4) 0.0151(14) 0.059(4) Uani 1 1 d .
H26A H 0.9360 0.9083 -0.0733 0.070 Uiso 1 1 calc R
C27 C 0.8262(7) 0.7390(4) 0.4685(19) 0.081(5) Uani 1 1 d .
C28 C 0.7058(12) 0.8203(7) 0.696(3) 0.209(14) Uani 1 1 d .
H28A H 0.6939 0.8300 0.7720 0.313 Uiso 1 1 calc R
H28B H 0.6864 0.8344 0.6228 0.313 Uiso 1 1 calc R
H28C H 0.7412 0.8277 0.7016 0.313 Uiso 1 1 calc R
C29 C 0.7000(7) 0.7764(5) 0.6845(18) 0.085(5) Uani 1 1 d .
H29A H 0.7182 0.7629 0.7616 0.102 Uiso 1 1 calc R
H29B H 0.6642 0.7696 0.6796 0.102 Uiso 1 1 calc R
C30 C 0.6951(5) 0.6866(4) 0.6500(13) 0.048(3) Uani 1 1 d .
H30A H 0.6754 0.6980 0.7067 0.058 Uiso 1 1 calc R
C31 C 0.8012(6) 0.6398(5) -0.1055(15) 0.074(5) Uani 1 1 d .
H31A H 0.8230 0.6518 -0.1563 0.089 Uiso 1 1 calc R
C32 C 0.7510(5) 0.6987(4) 0.4989(13) 0.048(3) Uani 1 1 d .
C33 C 0.7546(5) 0.6532(4) 0.4809(14) 0.050(4) Uani 1 1 d .
C34 C 0.7847(5) 0.6372(4) 0.3980(14) 0.062(4) Uani 1 1 d .
H34A H 0.8028 0.6562 0.3536 0.074 Uiso 1 1 calc R
C35 C 0.7875(6) 0.5954(5) 0.3827(13) 0.063(4) Uani 1 1 d .
H35A H 0.8052 0.5845 0.3210 0.076 Uiso 1 1 calc R
C36 C 0.7656(5) 0.5677(5) 0.4537(17) 0.071(5) Uani 1 1 d .
C37 C 0.7363(5) 0.5820(4) 0.5397(12) 0.046(3) Uani 1 1 d .
H37A H 0.7208 0.5622 0.5876 0.055 Uiso 1 1 calc R
C38 C 0.7303(4) 0.6252(4) 0.5538(11) 0.037(3) Uani 1 1 d .
C39 C 0.7198(5) 0.7138(4) 0.5778(14) 0.053(4) Uani 1 1 d .
C40 C 0.6712(5) 0.6140(4) 0.7053(13) 0.052(4) Uani 1 1 d .
H40A H 0.6831 0.5855 0.7186 0.063 Uiso 1 1 calc R
C41 C 0.6305(4) 0.6240(4) 0.7497(12) 0.043(3) Uani 1 1 d .
H41A H 0.6200 0.6530 0.7426 0.052 Uiso 1 1 calc R
C42 C 0.5207(5) 0.5722(4) 0.8646(12) 0.049(3) Uani 1 1 d .
H42A H 0.4864 0.5783 0.8631 0.059 Uiso 1 1 calc R
C43 C 0.5501(4) 0.6021(3) 0.8169(12) 0.044(3) Uani 1 1 d .
H43A H 0.5358 0.6288 0.7884 0.053 Uiso 1 1 calc R
C44 C 0.6001(5) 0.5943(4) 0.8092(12) 0.045(3) Uani 1 1 d .
C45 C 0.6198(5) 0.5556(4) 0.8642(12) 0.054(3) Uani 1 1 d .
H45A H 0.6541 0.5490 0.8662 0.065 Uiso 1 1 calc R
C46 C 0.5890(5) 0.5270(4) 0.9157(12) 0.049(3) Uani 1 1 d .
H46A H 0.6032 0.5014 0.9534 0.059 Uiso 1 1 calc R
C47 C 0.9055(11) 0.7091(10) 0.743(3) 0.191(13) Uiso 1 1 d .
H47A H 0.9393 0.7159 0.7852 0.287 Uiso 1 1 calc R
H47B H 0.9026 0.6782 0.7288 0.287 Uiso 1 1 calc R
H47C H 0.8812 0.7183 0.7947 0.287 Uiso 1 1 calc R
C48 C 0.7959(6) 0.5956(4) -0.0940(15) 0.072(5) Uani 1 1 d .
H48A H 0.8129 0.5775 -0.1434 0.087 Uiso 1 1 calc R
C49 C 0.7720(5) 0.6661(5) -0.0370(14) 0.061(4) Uani 1 1 d .
C50 C 0.7401(6) 0.6499(4) 0.0305(14) 0.061(4) Uani 1 1 d .
H50A H 0.7203 0.6687 0.0706 0.073 Uiso 1 1 calc R
C51 C 0.7661(5) 0.5762(5) -0.0113(14) 0.058(4) Uani 1 1 d .
C52 C 0.8528(6) 0.7682(5) 0.3989(17) 0.083(5) Uani 1 1 d .
H52A H 0.8874 0.7733 0.4260 0.099 Uiso 1 1 calc R
C53 C 0.8274(6) 0.7891(5) 0.2912(17) 0.073(5) Uani 1 1 d .
C54 C 0.7457(6) 0.8031(4) 0.1419(14) 0.064(4) Uani 1 1 d .
H54A H 0.7606 0.8254 0.1013 0.077 Uiso 1 1 calc R
C55 C 0.9566(5) 0.3457(4) -0.2997(11) 0.049(3) Uani 1 1 d .
H55A H 0.9748 0.3683 -0.2545 0.059 Uiso 1 1 calc R
C56 C 0.8725(5) 0.3751(4) -0.2655(14) 0.059(4) Uani 1 1 d .
H56A H 0.8373 0.3725 -0.2889 0.071 Uiso 1 1 calc R
C57 C 0.6766(7) 0.7587(6) 0.170(2) 0.095(6) Uani 1 1 d .
H57A H 0.6426 0.7515 0.1415 0.114 Uiso 1 1 calc R
C58 C 0.7001(7) 0.7934(5) 0.1018(17) 0.083(5) Uani 1 1 d .
C59 C 0.7008(6) 0.7388(5) 0.2640(14) 0.063(4) Uani 1 1 d .
H59A H 0.6846 0.7167 0.3019 0.076 Uiso 1 1 calc R
C60 C 0.7494(6) 0.7485(4) 0.3115(13) 0.051(3) Uani 1 1 d .
C61 C 0.7752(6) 0.7817(4) 0.2452(16) 0.073(5) Uani 1 1 d .
C62 C 0.8541(6) 0.8189(5) 0.2175(18) 0.088(5) Uani 1 1 d .
H62A H 0.8455 0.8196 0.1288 0.106 Uiso 1 1 calc R
C63 C 0.8896(7) 0.8441(5) 0.2745(19) 0.094(6) Uani 1 1 d .
H63A H 0.8978 0.8429 0.3632 0.113 Uiso 1 1 calc R
C64 C 0.6602(7) 0.4755(7) -0.361(2) 0.116(7) Uani 1 1 d .
H64A H 0.6445 0.4552 -0.4239 0.175 Uiso 1 1 calc R
H64B H 0.6625 0.5036 -0.3994 0.175 Uiso 1 1 calc R
H64C H 0.6400 0.4779 -0.2939 0.175 Uiso 1 1 calc R
C65 C 0.7796(5) 0.4805(4) -0.1585(15) 0.061(4) Uani 1 1 d .
C66 C 0.7056(7) 0.4029(5) 0.127(3) 0.160(11) Uani 1 1 d .
H66A H 0.6796 0.3877 0.1627 0.240 Uiso 1 1 calc R
H66B H 0.7385 0.3951 0.1732 0.240 Uiso 1 1 calc R
H66C H 0.7034 0.3951 0.0388 0.240 Uiso 1 1 calc R
C67 C 0.8475(5) 0.4966(5) 0.0160(15) 0.063(4) Uani 1 1 d .
C68 C 0.7092(6) 0.4609(5) -0.3086(15) 0.072(4) Uani 1 1 d .
H68A H 0.7067 0.4329 -0.2676 0.086 Uiso 1 1 calc R
H68B H 0.7288 0.4568 -0.3770 0.086 Uiso 1 1 calc R
C69 C 0.8114(5) 0.4483(4) -0.2066(14) 0.058(4) Uani 1 1 d .
H69A H 0.7998 0.4333 -0.2821 0.070 Uiso 1 1 calc R
C70 C 0.9432(6) 0.4805(6) 0.1465(18) 0.092(5) Uani 1 1 d .
C71 C 0.9132(6) 0.5128(6) 0.1906(17) 0.086(5) Uani 1 1 d .
H71A H 0.9244 0.5285 0.2650 0.103 Uiso 1 1 calc R
C72 C 0.9279(6) 0.4561(4) 0.0432(16) 0.071(4) Uani 1 1 d .
H72A H 0.9490 0.4345 0.0192 0.085 Uiso 1 1 calc R
C73 C 0.8792(5) 0.4635(4) -0.0290(13) 0.055(4) Uani 1 1 d .
C74 C 0.8669(6) 0.5198(5) 0.1187(15) 0.075(5) Uani 1 1 d .
H74A H 0.8471 0.5423 0.1429 0.090 Uiso 1 1 calc R
C75 C 0.8595(5) 0.4403(4) -0.1371(14) 0.057(4) Uani 1 1 d .
C76 C 0.7762(5) 0.7298(4) 0.4188(15) 0.061(4) Uani 1 1 d .
O12 O 0.0000 0.3767(6) 0.0000 0.108(5) Uiso 1 2 d SD
C86 C 0.0120(8) 0.3033(6) -0.002(3) 0.042(6) Uiso 0.50 1 d P
C87 C 0.0000 0.3349(9) 0.0000 0.22(2) Uiso 1 2 d SD
C77 C 0.6565(17) 0.9218(14) -1.286(4) 0.244(17) Uiso 1 1 d .
C78 C 0.5788(13) 0.9448(11) -1.484(3) 0.208(13) Uiso 1 1 d .
C79 C 0.5859(11) 0.8879(11) -1.345(3) 0.165(10) Uiso 1 1 d .
N5 N 0.6164(8) 0.9157(7) -1.3634(18) 0.136(6) Uiso 1 1 d .
O5 O 0.5888(8) 0.8710(8) -1.255(2) 0.214(9) Uiso 1 1 d .
O6 O 0.8882(9) 0.6423(8) -1.803(2) 0.214(9) Uiso 1 1 d .
C80 C 0.9626(16) 0.7019(14) -1.641(4) 0.239(16) Uiso 1 1 d .
C81 C 0.9247(15) 0.6746(14) -1.733(4) 0.227(15) Uiso 1 1 d .
O7 O 0.8847(12) 0.5479(10) -1.314(3) 0.280(12) Uiso 1 1 d .
C83 C 0.9244(12) 0.5669(11) -1.520(3) 0.195(12) Uiso 1 1 d .
C82 C 0.932(2) 0.566(2) -1.370(6) 0.22(3) Uiso 1 1 d .
C88 C 1.0110(16) 0.7965(16) -1.212(4) 0.210(19) Uiso 1 1 d .
C89 C 1.0000(18) 0.7907(13) -1.066(3) 0.257(18) Uiso 1 1 d .
O10 O 0.854(2) 0.841(2) -1.332(6) 0.16(4) Uiso 1 1 d D
C90 C 0.831(2) 0.8679(17) -1.400(5) 0.20(2) Uiso 1 1 d D
C91 C 0.7938(15) 0.8644(13) -1.496(4) 0.225(15) Uiso 1 1 d .
O101 O 0.996(3) 0.7949(15) -1.546(4) 0.24(2) Uiso 0.50 1 d P
O102 O 0.958(2) 0.8351(18) -1.404(5) 0.23(2) Uiso 0.50 1 d P
C84 C 0.9482(18) 1.0152(16) 0.463(4) 0.138(15) Uiso 0.50 1 d P
O8 O 1.0000 1.0308(13) 0.5000 0.260(16) Uiso 1 2 d S
C92 C 0.9669(16) 0.9667(15) 0.529(4) 0.131(15) Uiso 0.50 1 d P
O9 O 0.9599(5) 0.8210(4) -1.1714(12) 0.176(4) Uiso 1 1 d .

loop_
_atom_site_aniso_label
_atom_site_aniso_U_11
_atom_site_aniso_U_22
_atom_site_aniso_U_33
_atom_site_aniso_U_23
_atom_site_aniso_U_13
_atom_site_aniso_U_12
Ni1 0.0401(12) 0.0252(12) 0.0467(13) 0.000 0.0276(10) 0.000
Ni2 0.0533(15) 0.0240(13) 0.088(2) 0.000 0.0460(14) 0.000
Cl1 0.063(2) 0.042(2) 0.088(3) 0.0046(19) 0.041(2) 0.0042(17)
Cl2 0.109(3) 0.057(3) 0.124(4) -0.003(2) 0.048(3) 0.017(2)
Cl3 0.123(4) 0.046(2) 0.127(4) -0.003(2) 0.071(3) 0.013(2)
Cl4 0.0421(17) 0.0380(17) 0.0486(18) -0.0011(16) 0.0214(13) -0.0010(15)
Cl5 0.116(4) 0.109(4) 0.123(4) 0.039(3) 0.035(3) 0.020(3)
Cl6 0.074(3) 0.103(3) 0.139(4) -0.041(3) 0.001(3) 0.024(3)
O1 0.107(8) 0.033(6) 0.121(9) -0.016(6) 0.080(7) -0.022(5)
O2 0.053(6) 0.068(7) 0.094(8) -0.015(6) 0.018(6) 0.008(6)
O3 0.076(7) 0.041(6) 0.120(9) -0.001(6) 0.059(7) 0.011(5)
O4 0.049(7) 0.079(8) 0.152(11) 0.031(8) 0.011(7) -0.026(6)
N2 0.037(6) 0.033(6) 0.030(6) 0.025(5) 0.019(4) 0.013(5)
N3 0.041(7) 0.031(6) 0.089(9) -0.005(6) 0.045(6) 0.003(5)
N4 0.066(8) 0.033(7) 0.106(10) 0.007(7) 0.064(7) 0.026(6)
C1 0.049(8) 0.047(8) 0.047(8) 0.009(6) 0.026(6) 0.000(6)
C2 0.033(7) 0.054(8) 0.084(10) 0.020(8) 0.037(7) 0.011(6)
C3 0.049(9) 0.072(11) 0.074(11) -0.006(8) 0.013(8) 0.026(8)
C4 0.029(7) 0.045(8) 0.060(8) -0.013(6) 0.026(6) -0.011(6)
C5 0.041(7) 0.024(6) 0.081(10) 0.007(6) 0.025(7) 0.013(5)
C6 0.047(8) 0.048(8) 0.066(9) 0.002(7) 0.033(7) 0.002(6)
C7 0.052(9) 0.045(8) 0.084(10) -0.014(8) 0.033(8) 0.010(7)
C8 0.057(9) 0.032(8) 0.080(10) -0.010(7) 0.030(8) 0.016(6)
C9 0.077(11) 0.054(10) 0.080(11) -0.002(8) 0.052(9) 0.018(8)
C10 0.032(7) 0.032(7) 0.080(9) -0.013(6) 0.028(6) -0.005(5)
C11 0.054(9) 0.032(8) 0.095(12) 0.005(8) 0.035(8) 0.006(7)
C12 0.070(10) 0.043(8) 0.066(10) -0.003(7) 0.034(8) 0.019(7)
C13 0.058(9) 0.052(9) 0.075(10) -0.008(7) 0.035(8) 0.004(7)
C14 0.067(9) 0.026(6) 0.051(8) 0.006(6) 0.020(7) 0.028(6)
C15 0.059(9) 0.030(8) 0.130(15) -0.001(8) 0.047(9) -0.010(7)
C16 0.055(9) 0.044(8) 0.093(12) -0.017(8) 0.026(8) 0.021(7)
C17 0.041(7) 0.023(7) 0.049(9) 0.003(6) 0.006(6) 0.005(6)
C18 0.054(9) 0.039(8) 0.069(10) -0.031(7) 0.025(8) 0.000(6)
C19 0.055(9) 0.044(8) 0.071(10) -0.021(7) 0.055(8) -0.009(7)
C20 0.14(2) 0.061(13) 0.21(3) -0.003(15) 0.038(19) 0.059(14)
C21 0.036(7) 0.034(7) 0.058(9) 0.007(6) 0.030(6) 0.000(6)
C22 0.135(19) 0.18(2) 0.131(18) 0.069(18) 0.015(15) -0.062(18)
C23 0.070(10) 0.040(8) 0.101(13) -0.004(8) 0.056(9) -0.007(7)
C24 0.084(12) 0.064(11) 0.131(15) 0.010(11) 0.061(11) -0.019(9)
C25 0.105(14) 0.054(11) 0.144(19) -0.033(11) 0.081(13) -0.036(10)
C26 0.076(10) 0.023(7) 0.084(10) -0.010(7) 0.034(8) -0.007(7)
C27 0.080(12) 0.038(9) 0.140(15) 0.027(9) 0.064(11) -0.014(8)
C28 0.33(4) 0.072(15) 0.25(3) -0.051(17) 0.13(3) -0.098(19)
C29 0.100(13) 0.040(9) 0.116(14) 0.002(9) 0.021(11) 0.018(9)
C30 0.041(8) 0.047(8) 0.066(9) 0.007(7) 0.033(7) -0.008(6)
C31 0.084(12) 0.064(10) 0.083(12) 0.011(8) 0.039(9) 0.021(9)
C32 0.054(8) 0.042(8) 0.055(9) -0.010(6) 0.027(7) -0.020(6)
C33 0.034(8) 0.045(8) 0.075(10) 0.005(7) 0.021(7) -0.009(6)
C34 0.072(10) 0.035(8) 0.089(11) 0.010(7) 0.045(9) -0.003(7)
C35 0.087(11) 0.054(10) 0.065(10) 0.012(7) 0.060(8) 0.012(8)
C36 0.064(10) 0.038(8) 0.122(14) -0.006(9) 0.048(10) -0.007(7)
C37 0.058(8) 0.027(7) 0.057(9) 0.007(6) 0.021(7) 0.005(6)
C38 0.033(7) 0.030(7) 0.050(8) 0.001(6) 0.010(6) -0.005(5)
C39 0.052(9) 0.043(9) 0.070(10) -0.006(7) 0.031(8) -0.002(6)
C40 0.049(9) 0.034(7) 0.080(10) 0.024(7) 0.030(7) 0.008(6)
C41 0.043(8) 0.028(7) 0.062(9) -0.005(6) 0.021(7) -0.016(6)
C42 0.047(8) 0.033(7) 0.073(9) 0.001(6) 0.028(7) 0.014(6)
C43 0.025(6) 0.028(6) 0.085(9) 0.012(6) 0.029(6) 0.007(5)
C44 0.057(9) 0.038(8) 0.045(8) -0.002(6) 0.023(7) 0.002(7)
C45 0.039(8) 0.057(9) 0.074(9) 0.009(7) 0.031(7) 0.010(7)
C46 0.055(9) 0.034(7) 0.068(9) 0.010(6) 0.033(7) 0.013(6)
C48 0.100(12) 0.039(9) 0.090(12) -0.001(8) 0.053(10) 0.020(8)
C49 0.066(10) 0.054(9) 0.068(10) 0.003(8) 0.025(8) 0.018(7)
C50 0.071(10) 0.040(8) 0.080(11) -0.012(8) 0.042(9) 0.009(7)
C51 0.046(8) 0.056(9) 0.081(11) -0.008(8) 0.036(8) 0.024(7)
C52 0.073(12) 0.066(11) 0.115(14) 0.021(10) 0.032(11) -0.027(9)
C53 0.068(11) 0.062(10) 0.104(13) 0.005(9) 0.057(10) -0.013(9)
C54 0.081(12) 0.040(8) 0.078(11) 0.022(8) 0.030(9) -0.005(8)
C55 0.064(9) 0.041(7) 0.047(8) -0.007(6) 0.026(7) 0.006(6)
C56 0.048(8) 0.041(8) 0.096(12) -0.014(8) 0.031(8) 0.005(7)
C57 0.088(13) 0.060(11) 0.151(19) -0.028(12) 0.061(14) -0.021(10)
C58 0.082(13) 0.064(10) 0.113(14) -0.013(10) 0.049(11) -0.007(9)
C59 0.071(11) 0.052(9) 0.077(10) 0.035(8) 0.042(8) 0.021(9)
C60 0.072(10) 0.036(7) 0.056(9) 0.002(6) 0.040(8) -0.004(7)
C61 0.077(11) 0.046(9) 0.114(14) -0.015(9) 0.069(11) -0.019(8)
C62 0.073(11) 0.062(10) 0.141(16) 0.005(10) 0.048(11) -0.032(9)
C63 0.107(14) 0.067(11) 0.125(16) 0.043(11) 0.066(13) 0.000(11)
C64 0.089(14) 0.115(16) 0.149(18) -0.047(14) 0.028(13) -0.037(12)
C65 0.042(9) 0.054(9) 0.090(12) 0.007(8) 0.020(8) 0.018(7)
C66 0.067(13) 0.053(12) 0.36(4) 0.003(16) 0.029(17) 0.006(10)
C67 0.036(8) 0.064(10) 0.091(12) -0.019(9) 0.011(8) 0.016(7)
C68 0.054(10) 0.078(11) 0.082(11) -0.014(9) 0.009(8) 0.011(8)
C69 0.057(9) 0.043(8) 0.085(11) -0.017(7) 0.040(8) 0.002(7)
C70 0.083(12) 0.071(11) 0.124(15) -0.010(11) 0.021(11) 0.025(9)
C71 0.073(12) 0.100(13) 0.089(12) -0.048(10) 0.027(10) 0.015(10)
C72 0.069(11) 0.042(8) 0.107(13) -0.023(8) 0.032(9) 0.001(7)
C73 0.037(8) 0.044(8) 0.082(10) -0.031(7) 0.010(7) 0.014(6)
C74 0.072(12) 0.075(11) 0.085(12) -0.035(9) 0.031(10) 0.011(9)
C75 0.041(9) 0.051(8) 0.083(11) -0.007(8) 0.025(7) 0.007(7)
C76 0.050(9) 0.032(7) 0.110(13) 0.009(9) 0.042(8) -0.020(7)

loop_
_atom_type_symbol
_atom_type_description
_atom_type_scat_dispersion_real
_atom_type_scat_dispersion_imag
_atom_type_scat_source
C C 0.0033 0.0016 'International Tables Vol C Tables 4.2.6.8 and 6.1.1.4'
H H 0.0000 0.0000 'International Tables Vol C Tables 4.2.6.8 and 6.1.1.4'
N N 0.0061 0.0033 'International Tables Vol C Tables 4.2.6.8 and 6.1.1.4'
O O 0.0106 0.0060 'International Tables Vol C Tables 4.2.6.8 and 6.1.1.4'
Cl Cl 0.1484 0.1585 'International Tables Vol C Tables 4.2.6.8 and 6.1.1.4'
Ni Ni 0.3393 1.1124 'International Tables Vol C Tables 4.2.6.8 and 6.1.1.4'

loop_
_geom_angle_atom_site_label_1
_geom_angle_atom_site_label_2
_geom_angle_atom_site_label_3
_geom_angle
_geom_angle_site_symmetry_1
_geom_angle_site_symmetry_3
N1 Ni1 N1 90.4(5) 4_655 3_456
N1 Ni1 N2 178.8(4) 4_655 2_656
N1 Ni1 N2 89.0(3) 3_456 2_656
N1 Ni1 N2 89.0(3) 4_655 .
N1 Ni1 N2 178.8(4) 3_456 .
N2 Ni1 N2 91.6(5) 2_656 .
N1 Ni1 Cl4 91.2(3) 4_655 .
N1 Ni1 Cl4 91.1(3) 3_456 .
N2 Ni1 Cl4 89.9(3) 2_656 .
N2 Ni1 Cl4 87.9(3) . .
N1 Ni1 Cl4 91.1(3) 4_655 2_656
N1 Ni1 Cl4 91.2(3) 3_456 2_656
N2 Ni1 Cl4 87.9(3) 2_656 2_656
N2 Ni1 Cl4 89.9(3) . 2_656
Cl4 Ni1 Cl4 176.75(17) . 2_656
N3 Ni2 N3 94.1(5) 2_657 .
N3 Ni2 N4 89.5(4) 2_657 3_446
N3 Ni2 N4 176.3(4) . 3_446
N3 Ni2 N4 176.3(4) 2_657 4_646
N3 Ni2 N4 89.5(4) . 4_646
N4 Ni2 N4 86.9(6) 3_446 4_646
N3 Ni2 Cl1 89.5(3) 2_657 .
N3 Ni2 Cl1 88.2(3) . .
N4 Ni2 Cl1 91.0(4) 3_446 .
N4 Ni2 Cl1 91.4(4) 4_646 .
N3 Ni2 Cl1 88.2(3) 2_657 2_657
N3 Ni2 Cl1 89.5(3) . 2_657
N4 Ni2 Cl1 91.4(4) 3_446 2_657
N4 Ni2 Cl1 91.0(4) 4_646 2_657
Cl1 Ni2 Cl1 176.69(18) . 2_657
C29 O1 C39 119.6(12) . .
C65 O2 C68 121.5(12) . .
C8 O3 C20 123.4(12) . .
C27 O4 C22 123.3(15) . .
C2 N1 C10 115.0(10) . .
C2 N1 Ni1 123.2(8) . 3_544
C10 N1 Ni1 121.8(7) . 3_544
C1 N2 C5 117.9(10) . .
C1 N2 Ni1 123.9(8) . .
C5 N2 Ni1 117.8(7) . .
C46 N3 C42 117.7(10) . .
C46 N3 Ni2 116.6(8) . .
C42 N3 Ni2 125.5(8) . .
C23 N4 C26 119.1(12) . .
C23 N4 Ni2 119.9(10) . 3_554
C26 N4 Ni2 121.0(10) . 3_554
N2 C1 C14 123.6(11) . .
N1 C2 C55 125.7(11) . .
C11 C3 C13 123.2(13) . .
C11 C3 C16 118.3(14) . .
C13 C3 C16 118.3(14) . .
C10 C4 C19 121.3(11) . .
N2 C5 C6 122.6(11) . .
C5 C6 C17 117.2(11) . .
C56 C7 C75 126.0(13) . .
O3 C8 C9 117.5(12) . .
O3 C8 C11 121.4(13) . .
C9 C8 C11 121.1(13) . .
C51 C9 C8 120.9(13) . .
C51 C9 C18 122.5(13) . .
C8 C9 C18 116.4(13) . .
N1 C10 C4 124.7(11) . .
C3 C11 C8 118.1(13) . .
C16 C12 C17 126.7(13) . .
C3 C13 C50 125.8(13) . .
C3 C13 C51 114.2(13) . .
C50 C13 C51 120.0(13) . .
C17 C14 C1 120.3(10) . .
C26 C15 C25 120.4(15) . .
C12 C16 C3 128.0(14) . .
C14 C17 C6 118.3(11) . .
C14 C17 C12 121.5(11) . .
C6 C17 C12 120.2(12) . .
C65 C18 C67 122.8(12) . .
C65 C18 C9 117.9(13) . .
C67 C18 C9 119.3(13) . .
C4 C19 C55 115.5(11) . .
C4 C19 C56 119.2(12) . .
C55 C19 C56 125.2(12) . .
O3 C20 C66 111.4(18) . .
C30 C21 C38 120.7(11) . .
C30 C21 C40 119.2(11) . .
C38 C21 C40 120.0(11) . .
C47 C22 O4 109(2) . .
N4 C23 C24 122.9(15) . .
C25 C24 C23 119.7(18) . .
C24 C25 C15 117.7(16) . .
C24 C25 C63 117.3(19) . .
C15 C25 C63 124.5(16) . .
N4 C26 C15 120.1(14) . .
O4 C27 C76 120.0(13) . .
O4 C27 C52 122.3(17) . .
C76 C27 C52 117.6(17) . .
O1 C29 C28 115.9(19) . .
C39 C30 C21 119.1(12) . .
C48 C31 C49 116.7(15) . .
C39 C32 C33 118.8(12) . .
C39 C32 C76 120.6(12) . .
C33 C32 C76 120.1(12) . .
C34 C33 C38 120.9(12) . .
C34 C33 C32 119.8(12) . .
C38 C33 C32 119.2(12) . .
C35 C34 C33 118.9(13) . .
C34 C35 C36 121.3(13) . .
C35 C36 C37 121.7(13) . .
C35 C36 Cl3 120.2(12) . .
C37 C36 Cl3 118.1(11) . .
C38 C37 C36 118.7(12) . .
C37 C38 C33 118.2(12) . .
C37 C38 C21 122.4(11) . .
C33 C38 C21 119.4(11) . .
C32 C39 C30 122.5(12) . .
C32 C39 O1 115.6(12) . .
C30 C39 O1 121.8(12) . .
C41 C40 C21 126.1(12) . .
C40 C41 C44 125.4(12) . .
N3 C42 C43 122.2(11) . .
C42 C43 C44 122.0(11) . .
C43 C44 C45 115.5(11) . .
C43 C44 C41 122.6(11) . .
C45 C44 C41 121.9(12) . .
C46 C45 C44 120.3(11) . .
N3 C46 C45 122.2(11) . .
C31 C48 C51 123.4(14) . .
C50 C49 C31 122.3(14) . .
C50 C49 Cl2 121.4(11) . .
C31 C49 Cl2 116.3(12) . .
C49 C50 C13 121.7(13) . .
C9 C51 C48 122.2(12) . .
C9 C51 C13 122.3(13) . .
C48 C51 C13 115.0(13) . .
C53 C52 C27 120.2(16) . .
C52 C53 C61 121.9(14) . .
C52 C53 C62 121.1(15) . .
C61 C53 C62 117.0(16) . .
C58 C54 C61 122.6(14) . .
C19 C55 C2 117.7(12) . .
C7 C56 C19 123.8(12) . .
C59 C57 C58 122.5(17) . .
C54 C58 C57 117.9(17) . .
C54 C58 Cl5 120.9(13) . .
C57 C58 Cl5 121.1(14) . .
C57 C59 C60 121.7(15) . .
C59 C60 C76 123.8(13) . .
C59 C60 C61 118.1(14) . .
C76 C60 C61 118.0(14) . .
C53 C61 C54 125.9(14) . .
C53 C61 C60 117.2(16) . .
C54 C61 C60 117.0(14) . .
C63 C62 C53 120.5(17) . .
C62 C63 C25 122.7(19) . .
O2 C65 C18 120.6(13) . .
O2 C65 C69 119.9(14) . .
C18 C65 C69 119.4(13) . .
C74 C67 C18 123.2(14) . .
C74 C67 C73 118.6(12) . .
C18 C67 C73 118.2(13) . .
O2 C68 C64 112.0(14) . .
C75 C69 C65 118.3(13) . .
C72 C70 C71 123.9(15) . .
C72 C70 Cl6 118.3(12) . .
C71 C70 Cl6 117.7(14) . .
C74 C71 C70 116.1(15) . .
C70 C72 C73 118.9(13) . .
C75 C73 C72 123.9(11) . .
C75 C73 C67 118.5(12) . .
C72 C73 C67 117.7(12) . .
C67 C74 C71 124.6(14) . .
C73 C75 C69 122.7(12) . .
C73 C75 C7 121.2(12) . .
C69 C75 C7 116.0(12) . .
C27 C76 C60 124.8(13) . .
C27 C76 C32 114.0(14) . .
C60 C76 C32 121.1(12) . .
C86 C86 C87 71.7(13) 2 .
C86 C87 C86 37(3) 2 .
C86 C87 O12 161.7(13) 2 .
C86 C87 O12 161.7(13) . .
O5 C79 N5 122(3) . .
C79 N5 C77 121(3) . .
C79 N5 C78 99(2) . .
C77 N5 C78 137(3) . .
O6 C81 C80 170(4) . .
O7 C82 C83 114(4) . .
O9 C88 C89 61(2) . .
C89 C89 C88 168(5) 2_753 .
C89 C89 O9 124(4) 2_753 .
C88 C89 O9 60(2) . .
O10 C90 C91 132(7) . .
O101 O101 O102 104(7) 2_752 2_752
O8 C84 C92 89(3) . .
C84 O8 C84 141(5) 2_756 .
C88 O9 C89 58.3(18) . .

loop_
_geom_bond_atom_site_label_1
_geom_bond_atom_site_label_2
_geom_bond_distance
_geom_bond_site_symmetry_2
Ni1 N1 2.112(9) 4_655
Ni1 N1 2.113(9) 3_456
Ni1 N2 2.141(9) 2_656
Ni1 N2 2.141(9) .
Ni1 Cl4 2.434(3) .
Ni1 Cl4 2.434(3) 2_656
Ni2 N3 2.099(10) 2_657
Ni2 N3 2.099(10) .
Ni2 N4 2.134(11) 3_446
Ni2 N4 2.134(11) 4_646
Ni2 Cl1 2.467(4) .
Ni2 Cl1 2.467(4) 2_657
Cl2 C49 1.715(15) .
Cl3 C36 1.788(15) .
Cl5 C58 1.750(19) .
Cl6 C70 1.740(17) .
O1 C29 1.346(18) .
O1 C39 1.410(15) .
O2 C65 1.343(15) .
O2 C68 1.376(17) .
O3 C8 1.326(16) .
O3 C20 1.35(2) .
O4 C27 1.311(19) .
O4 C22 1.40(2) .
N1 C2 1.311(15) .
N1 C10 1.355(14) .
N1 Ni1 2.113(9) 3_544
N2 C1 1.284(13) .
N2 C5 1.370(14) .
N3 C46 1.363(15) .
N3 C42 1.352(14) .
N4 C23 1.329(18) .
N4 C26 1.353(16) .
N4 Ni2 2.134(11) 3_554
C1 C14 1.415(15) .
C2 C55 1.432(16) .
C3 C11 1.400(19) .
C3 C13 1.44(2) .
C3 C16 1.538(18) .
C4 C10 1.353(14) .
C4 C19 1.409(16) .
C5 C6 1.409(15) .
C6 C17 1.429(17) .
C7 C56 1.338(17) .
C7 C75 1.497(17) .
C8 C9 1.378(19) .
C8 C11 1.396(17) .
C9 C51 1.364(19) .
C9 C18 1.521(18) .
C12 C16 1.305(18) .
C12 C17 1.449(17) .
C13 C50 1.410(19) .
C13 C51 1.450(18) .
C14 C17 1.338(16) .
C15 C26 1.379(17) .
C15 C25 1.41(2) .
C18 C65 1.376(19) .
C18 C67 1.427(19) .
C19 C55 1.409(17) .
C19 C56 1.461(16) .
C20 C66 1.53(2) .
C21 C30 1.397(17) .
C21 C38 1.429(16) .
C21 C40 1.462(16) .
C22 C47 1.36(3) .
C23 C24 1.383(19) .
C24 C25 1.35(2) .
C25 C63 1.53(2) .
C27 C76 1.40(2) .
C27 C52 1.453(19) .
C28 C29 1.39(2) .
C30 C39 1.399(17) .
C31 C48 1.40(2) .
C31 C49 1.433(19) .
C32 C39 1.383(18) .
C32 C33 1.445(17) .
C32 C76 1.539(18) .
C33 C34 1.403(18) .
C33 C38 1.416(17) .
C34 C35 1.324(18) .
C35 C36 1.361(19) .
C36 C37 1.397(18) .
C37 C38 1.372(16) .
C40 C41 1.314(16) .
C41 C44 1.465(17) .
C42 C43 1.384(16) .
C43 C44 1.395(16) .
C44 C45 1.414(17) .
C45 C46 1.403(16) .
C48 C51 1.438(19) .
C49 C50 1.326(18) .
C52 C53 1.41(2) .
C53 C61 1.44(2) .
C53 C62 1.49(2) .
C54 C58 1.28(2) .
C54 C61 1.43(2) .
C57 C59 1.28(2) .
C57 C58 1.51(2) .
C59 C60 1.368(19) .
C60 C76 1.392(19) .
C60 C61 1.502(18) .
C62 C63 1.32(2) .
C64 C68 1.43(2) .
C65 C69 1.477(17) .
C67 C74 1.36(2) .
C67 C73 1.481(17) .
C69 C75 1.416(18) .
C70 C72 1.36(2) .
C70 C71 1.43(2) .
C71 C74 1.38(2) .
C72 C73 1.437(19) .
C73 C75 1.404(17) .
O12 C87 1.31(2) .
C86 C86 0.66(4) 2
C86 C87 1.04(3) .
C87 C86 1.04(3) 2
C77 N5 1.27(4) .
C78 N5 1.77(4) .
C79 O5 1.10(3) .
C79 N5 1.24(3) .
O6 C81 1.53(4) .
C80 C81 1.56(5) .
O7 C82 1.62(6) .
C83 C82 1.60(6) .
C88 O9 1.71(4) .
C88 C89 1.67(5) .
C89 C89 1.44(7) 2_753
C89 O9 1.72(4) .
O10 C90 1.21(2) .
C90 C91 1.33(5) .
O101 O101 0.97(9) 2_752
O101 O102 1.92(7) 2_752
O102 O101 1.92(7) 2_752
C84 O8 1.48(5) .
C84 C92 1.72(6) .
O8 C84 1.48(5) 2_756
